data_4132809
loop_
_publ_author_name
'Yamabayashi, Tsutomu'
'Atzori, Matteo'
'Tesi, Lorenzo'
'Cosquer, Goulven'
'Santanni, Fabio'
'Boulon, Marie-Emmanuelle'
'Morra, Elena'
'Benci, Stefano'
'Torre, Renato'
'Chiesa, Mario'
'Sorace, Lorenzo'
'Sessoli, Roberta'
'Yamashita, Masahiro'

_publ_section_title
;
 Scaling Up Electronic Spin Qubits into a Three-Dimensional Metal-Organic
 Framework.
;
_journal_issue 38
_journal_name_full 'Journal of the American Chemical Society'
_journal_page_first 12090
_journal_page_last 12101
_journal_paper_doi 10.1021/jacs.8b06733
_journal_volume 140
_journal_year 2018
_chemical_formula_moiety 'C44 H28 N4 O Ti'
_chemical_formula_sum 'C44 H28 N4 O Ti'
_chemical_formula_weight 676.60
_chemical_name_common 'Titanyl Tetraphenylporphyrin'
_space_group_crystal_system tetragonal
_space_group_IT_number 79
_space_group_name_Hall 'I 4'
_space_group_name_H-M_alt 'I 4'
_atom_sites_solution_hydrogens geom
_audit_creation_method SHELXL-2017/1
_cell_angle_alpha 90
_cell_angle_beta 90
_cell_angle_gamma 90
_cell_formula_units_Z 2
_cell_length_a 13.3796(2)
_cell_length_b 13.3796(2)
_cell_length_c 9.7766(3)
_cell_measurement_reflns_used 2905
_cell_measurement_temperature 293(2)
_cell_measurement_theta_max 71.9630
_cell_measurement_theta_min 5.5630
_cell_volume 1750.15(7)
_computing_cell_refinement
;
CrysAlisPro, Agilent Technologies,
Version 1.171.37.35g (release 09-12-2014 CrysAlis171 .NET)
(compiled Dec  9 2014,15:38:47)
;
_computing_data_collection
;
CrysAlisPro, Agilent Technologies,
Version 1.171.37.35g (release 09-12-2014 CrysAlis171 .NET)
(compiled Dec  9 2014,15:38:47)
;
_computing_data_reduction
;
CrysAlisPro, Agilent Technologies,
Version 1.171.37.35g (release 09-12-2014 CrysAlis171 .NET)
(compiled Dec  9 2014,15:38:47)
;
_computing_structure_refinement 'SHELXL-2017/1 (Sheldrick, 2017)'
_computing_structure_solution 'SHELXS-2017/1 (Sheldrick, 2017)'
_diffrn_ambient_temperature 293(2)
_diffrn_detector_area_resol_mean 8.1241
_diffrn_measured_fraction_theta_full 0.994
_diffrn_measured_fraction_theta_max 0.981
_diffrn_measurement_device_type 'Xcalibur, Onyx'
_diffrn_measurement_method '\w scans'
_diffrn_radiation_type CuK\a
_diffrn_radiation_wavelength 1.54184
_diffrn_reflns_av_R_equivalents 0.0566
_diffrn_reflns_av_unetI/netI 0.0405
_diffrn_reflns_Laue_measured_fraction_full 0.994
_diffrn_reflns_Laue_measured_fraction_max 0.981
_diffrn_reflns_limit_h_max 16
_diffrn_reflns_limit_h_min -15
_diffrn_reflns_limit_k_max 16
_diffrn_reflns_limit_k_min -16
_diffrn_reflns_limit_l_max 11
_diffrn_reflns_limit_l_min -9
_diffrn_reflns_number 4781
_diffrn_reflns_point_group_measured_fraction_full 0.836
_diffrn_reflns_point_group_measured_fraction_max 0.814
_diffrn_reflns_theta_full 67.684
_diffrn_reflns_theta_max 72.509
_diffrn_reflns_theta_min 5.605
_diffrn_source 'Enhance (Cu) X-ray Source'
_exptl_absorpt_coefficient_mu 2.385
_exptl_absorpt_correction_T_max 1.00000
_exptl_absorpt_correction_T_min 0.22815
_exptl_absorpt_correction_type multi-scan
_exptl_absorpt_process_details
;
CrysAlisPro, Agilent Technologies,
Version 1.171.37.35g (release 09-12-2014 CrysAlis171 .NET)
(compiled Dec  9 2014,15:38:47)
Empirical absorption correction using spherical harmonics,
 implemented in SCALE3 ABSPACK scaling algorithm.
;
_exptl_crystal_colour red-violet
_exptl_crystal_density_diffrn 1.284
_exptl_crystal_density_meas ?
_exptl_crystal_density_method 'not measured'
_exptl_crystal_description prism
_exptl_crystal_F_000 700
_exptl_crystal_size_max 0.500
_exptl_crystal_size_mid 0.448
_exptl_crystal_size_min 0.037
_refine_diff_density_max 0.222
_refine_diff_density_min -0.350
_refine_diff_density_rms 0.048
_refine_ls_abs_structure_details
;
 Classical Flack method preferred over Parsons because s.u. lower.
;
_refine_ls_abs_structure_Flack 0.05(7)
_refine_ls_extinction_method none
_refine_ls_goodness_of_fit_ref 1.037
_refine_ls_hydrogen_treatment constr
_refine_ls_matrix_type full
_refine_ls_number_parameters 122
_refine_ls_number_reflns 1424
_refine_ls_number_restraints 1
_refine_ls_restrained_S_all 1.036
_refine_ls_R_factor_all 0.0579
_refine_ls_R_factor_gt 0.0503
_refine_ls_shift/su_max 0.000
_refine_ls_shift/su_mean 0.000
_refine_ls_structure_factor_coef Fsqd
_refine_ls_weighting_details 'w=1/[\s^2^(Fo^2^)+(0.0944P)^2^+0.1270P] where P=(Fo^2^+2Fc^2^)/3'
_refine_ls_weighting_scheme calc
_refine_ls_wR_factor_gt 0.1325
_refine_ls_wR_factor_ref 0.1399
_reflns_Friedel_coverage 0.563
_reflns_Friedel_fraction_full 0.656
_reflns_Friedel_fraction_max 0.626
_reflns_number_gt 1223
_reflns_number_total 1424
_reflns_threshold_expression 'I > 2\s(I)'
_cod_data_source_file ja8b06733_si_003.cif
_cod_data_source_block shelx
_cod_depositor_comments
;
The following automatic conversions were performed:

data item '_exptl_crystal_density_meas' value 'not measured' was
changed to '?' -- the value is perceived as not measured.

Automatic conversion script
Id: cif_fix_values 6909 2019-04-08 15:41:33Z antanas 
;
_cod_database_code 4132809
_shelx_shelxl_version_number 2017/1
_shelx_space_group_comment
;
The symmetry employed for this shelxl refinement is uniquely defined
by the following loop, which should always be used as a source of
symmetry information in preference to the above space-group names.
They are only intended as comments.
;
_shelx_estimated_absorpt_t_min 0.382
_shelx_estimated_absorpt_t_max 0.917

loop_
_space_group_symop_operation_xyz
'x, y, z'
'-x, -y, z'
'-y, x, z'
'y, -x, z'
'x+1/2, y+1/2, z+1/2'
'-x+1/2, -y+1/2, z+1/2'
'-y+1/2, x+1/2, z+1/2'
'y+1/2, -x+1/2, z+1/2'

loop_
_atom_site_label
_atom_site_type_symbol
_atom_site_fract_x
_atom_site_fract_y
_atom_site_fract_z
_atom_site_U_iso_or_equiv
_atom_site_adp_type
_atom_site_occupancy
_atom_site_site_symmetry_order
_atom_site_calc_flag
_atom_site_refinement_flags_posn
_atom_site_refinement_flags_adp
_atom_site_refinement_flags_occupancy
_atom_site_disorder_assembly
_atom_site_disorder_group
Ti Ti 0.500000 0.500000 0.4373(2) 0.0348(17) Uani 0.469(10) 4 d S T P A 1
O1 O 0.500000 0.500000 0.2762(15) 0.043(4) Uani 0.469(10) 4 d S T P A 1
Ti' Ti 0.500000 0.500000 0.5535(2) 0.0382(15) Uani 0.531(10) 4 d S T P A 2
O1' O 0.500000 0.500000 0.7202(18) 0.060(4) Uani 0.531(10) 4 d S T P A 2
C1 C 0.63134(16) 0.68665(16) 0.4968(8) 0.0413(6) Uani 1 1 d . . . . .
C2 C 0.62506(18) 0.79380(16) 0.4966(9) 0.0495(7) Uani 1 1 d . . . . .
H2 H 0.678542 0.838198 0.497211 0.059 Uiso 1 1 calc R U . . .
C3 C 0.52720(19) 0.81812(17) 0.4954(10) 0.0510(7) Uani 1 1 d . . . . .
H3 H 0.500719 0.882377 0.493648 0.061 Uiso 1 1 calc R U . . .
C4 C 0.47159(16) 0.72645(16) 0.4973(8) 0.0419(6) Uani 1 1 d . . . . .
C5 C 0.36734(16) 0.72086(16) 0.4949(6) 0.0413(6) Uani 1 1 d . . . . .
C6 C 0.31001(16) 0.81625(17) 0.4968(8) 0.0429(6) Uani 1 1 d . . . . .
C7 C 0.2826(5) 0.8617(5) 0.3733(6) 0.0655(16) Uani 1 1 d . . . . .
H7 H 0.301554 0.833269 0.290427 0.079 Uiso 1 1 calc R U . . .
C8 C 0.2278(6) 0.9485(5) 0.3749(9) 0.0749(18) Uani 1 1 d . . . . .
H8 H 0.209047 0.978405 0.292986 0.090 Uiso 1 1 calc R U . . .
C9 C 0.2001(2) 0.9919(2) 0.4991(13) 0.0677(10) Uani 1 1 d . . . . .
H9 H 0.163421 1.050920 0.500370 0.081 Uiso 1 1 calc R U . . .
C10 C 0.2265(6) 0.9482(5) 0.6152(9) 0.080(2) Uani 1 1 d . . . . .
H10 H 0.207383 0.976122 0.698314 0.096 Uiso 1 1 calc R U . . .
C11 C 0.2830(5) 0.8605(5) 0.6135(7) 0.0692(17) Uani 1 1 d . . . . .
H11 H 0.302369 0.832019 0.696152 0.083 Uiso 1 1 calc R U . . .
N1 N 0.53663(13) 0.64708(13) 0.4963(6) 0.0394(5) Uani 1 1 d . . . . .

loop_
_atom_site_aniso_label
_atom_site_aniso_U_11
_atom_site_aniso_U_22
_atom_site_aniso_U_33
_atom_site_aniso_U_23
_atom_site_aniso_U_13
_atom_site_aniso_U_12
Ti 0.0297(16) 0.0297(16) 0.045(4) 0.000 0.000 0.000
O1 0.045(5) 0.045(5) 0.039(9) 0.000 0.000 0.000
Ti' 0.0333(14) 0.0333(14) 0.048(3) 0.000 0.000 0.000
O1' 0.055(5) 0.055(5) 0.070(12) 0.000 0.000 0.000
C1 0.0370(11) 0.0350(11) 0.0518(14) -0.001(3) 0.004(3) -0.0039(8)
C2 0.0428(12) 0.0353(11) 0.0704(18) 0.001(3) -0.002(4) -0.0063(9)
C3 0.0471(13) 0.0320(11) 0.0740(19) 0.003(3) -0.001(4) -0.0005(9)
C4 0.0407(12) 0.0332(11) 0.0519(14) 0.005(3) 0.001(3) 0.0018(8)
C5 0.0392(11) 0.0373(11) 0.0475(14) -0.002(3) 0.001(3) 0.0038(8)
C6 0.0374(11) 0.0357(11) 0.0556(15) 0.003(3) -0.003(3) 0.0018(8)
C7 0.086(4) 0.057(3) 0.053(3) 0.007(3) -0.010(3) 0.019(3)
C8 0.087(4) 0.057(3) 0.081(5) 0.013(4) -0.011(4) 0.018(3)
C9 0.0457(14) 0.0372(13) 0.120(3) 0.002(5) -0.005(5) 0.0054(10)
C10 0.081(4) 0.056(4) 0.102(6) -0.023(4) 0.021(4) 0.016(3)
C11 0.083(4) 0.060(3) 0.064(4) 0.000(3) 0.001(3) 0.024(3)
N1 0.0338(9) 0.0322(9) 0.0523(11) 0.002(2) 0.000(2) -0.0014(6)

loop_
_atom_type_symbol
_atom_type_description
_atom_type_scat_dispersion_real
_atom_type_scat_dispersion_imag
_atom_type_scat_source
C C 0.0181 0.0091 'International Tables Vol C Tables 4.2.6.8 and 6.1.1.4'
H H 0.0000 0.0000 'International Tables Vol C Tables 4.2.6.8 and 6.1.1.4'
N N 0.0311 0.0180 'International Tables Vol C Tables 4.2.6.8 and 6.1.1.4'
O O 0.0492 0.0322 'International Tables Vol C Tables 4.2.6.8 and 6.1.1.4'
Ti Ti 0.2191 1.8069 'International Tables Vol C Tables 4.2.6.8 and 6.1.1.4'

loop_
_geom_angle_atom_site_label_1
_geom_angle_atom_site_label_2
_geom_angle_atom_site_label_3
_geom_angle
_geom_angle_site_symmetry_1
_geom_angle_site_symmetry_3
O1 Ti N1 105.89(18) . 4_565
O1 Ti N1 105.89(18) . 2_665
N1 Ti N1 85.70(10) 4_565 2_665
O1 Ti N1 105.89(18) . 3_655
N1 Ti N1 148.2(4) 4_565 3_655
N1 Ti N1 85.70(10) 2_665 3_655
O1 Ti N1 105.89(18) . .
N1 Ti N1 85.70(10) 4_565 .
N1 Ti N1 148.2(4) 2_665 .
N1 Ti N1 85.70(10) 3_655 .
O1' Ti' N1 105.41(18) . 2_665
O1' Ti' N1 105.41(18) . 3_655
N1 Ti' N1 85.95(9) 2_665 3_655
O1' Ti' N1 105.41(18) . 4_565
N1 Ti' N1 85.95(9) 2_665 4_565
N1 Ti' N1 149.2(4) 3_655 4_565
O1' Ti' N1 105.41(18) . .
N1 Ti' N1 149.2(4) 2_665 .
N1 Ti' N1 85.95(9) 3_655 .
N1 Ti' N1 85.95(9) 4_565 .
N1 C1 C5 126.2(2) . 4_565
N1 C1 C2 109.32(19) . .
C5 C1 C2 124.4(2) 4_565 .
C3 C2 C1 107.31(19) . .
C3 C2 H2 126.3 . .
C1 C2 H2 126.3 . .
C2 C3 C4 107.3(2) . .
C2 C3 H3 126.4 . .
C4 C3 H3 126.4 . .
N1 C4 C5 126.2(2) . .
N1 C4 C3 109.42(19) . .
C5 C4 C3 124.3(2) . .
C4 C5 C1 124.1(2) . 3_655
C4 C5 C6 117.9(2) . .
C1 C5 C6 117.9(2) 3_655 .
C11 C6 C7 118.3(3) . .
C11 C6 C5 122.0(6) . .
C7 C6 C5 119.7(6) . .
C8 C7 C6 119.8(7) . .
C8 C7 H7 120.1 . .
C6 C7 H7 120.1 . .
C7 C8 C9 120.2(7) . .
C7 C8 H8 119.9 . .
C9 C8 H8 119.9 . .
C10 C9 C8 119.4(3) . .
C10 C9 H9 120.3 . .
C8 C9 H9 120.3 . .
C9 C10 C11 120.3(7) . .
C9 C10 H10 119.8 . .
C11 C10 H10 119.8 . .
C6 C11 C10 122.0(7) . .
C6 C11 H11 119.0 . .
C10 C11 H11 119.0 . .
C4 N1 C1 106.65(17) . .
C4 N1 Ti' 125.0(2) . .
C1 N1 Ti' 125.08(19) . .
C4 N1 Ti 125.21(19) . .
C1 N1 Ti 125.11(19) . .

loop_
_geom_bond_atom_site_label_1
_geom_bond_atom_site_label_2
_geom_bond_distance
_geom_bond_site_symmetry_2
Ti O1 1.575(15) .
Ti N1 2.108(3) 4_565
Ti N1 2.108(3) 2_665
Ti N1 2.108(3) 3_655
Ti N1 2.108(3) .
Ti' O1' 1.629(18) .
Ti' N1 2.104(2) 2_665
Ti' N1 2.104(2) 3_655
Ti' N1 2.104(2) 4_565
Ti' N1 2.104(2) .
C1 N1 1.373(3) .
C1 C5 1.399(3) 4_565
C1 C2 1.436(3) .
C2 C3 1.349(4) .
C2 H2 0.9300 .
C3 C4 1.435(3) .
C3 H3 0.9300 .
C4 N1 1.373(3) .
C4 C5 1.397(3) .
C5 C6 1.489(3) .
C6 C11 1.336(10) .
C6 C7 1.401(9) .
C7 C8 1.373(9) .
C7 H7 0.9300 .
C8 C9 1.397(14) .
C8 H8 0.9300 .
C9 C10 1.325(13) .
C9 H9 0.9300 .
C10 C11 1.395(9) .
C10 H10 0.9300 .
C11 H11 0.9300 .
